data_2000103
loop_
_publ_author_name
'Gharbi, A.'
'Jouini, A.'
'Averbuch-Pouchot, M. T.'
'Durif, A.'

_publ_section_title
;
 Ethylenediammonium bis[Copper(II) Monohydrogendiphosphate Ethylenediamine]
 Trihydrate
;
_journal_issue 2
_journal_name_full 'Journal of Solid State Chemistry'
_journal_page_first 330
_journal_page_last 337
_journal_paper_doi 10.1006/jssc.1994.1235
_journal_volume 111
_journal_year 1994
_chemical_formula_sum 'C6 H34 Cu2 N6 O17 P4'
_space_group_IT_number 15
_symmetry_cell_setting monoclinic
_symmetry_space_group_name_Hall '-C 2yc'
_symmetry_space_group_name_H-M 'C 1 2/c 1'
_cell_angle_alpha 90
_cell_angle_beta 109.63(5)
_cell_angle_gamma 90
_cell_formula_units_Z 4
_cell_length_a 18.808(8)
_cell_length_b 9.631(2)
_cell_length_c 14.019(8)
_cell_volume 2391.814
_diffrn_ambient_temperature ?
_exptl_crystal_colour 'dark blue'
_exptl_crystal_density_diffrn 1.981
_refine_ls_R_factor_gt 0.036
_refine_ls_wR_factor_gt 0.036
_cod_original_sg_symbol_H-M 'C 2/c'
_cod_database_code 2000103

loop_
_symmetry_equiv_pos_site_id
_symmetry_equiv_pos_as_xyz
1 x,y,z
2 1/2+x,1/2+y,z
3 -x,y,1/2-z
4 1/2-x,1/2+y,1/2-z
5 -x,-y,-z
6 -1/2-x,-1/2-y,-z
7 x,-y,-1/2+z
8 -1/2+x,-1/2-y,-1/2+z

loop_
_atom_site_label
_atom_site_type_symbol
_atom_site_fract_x
_atom_site_fract_y
_atom_site_fract_z
Cu1 Cu 0.00903(2) -0.26451(3) -0.06438(2)
P1 P -0.12149(3) -0.43070(6) -0.22625(4)
P2 P -0.13501(3) -0.13063(6) -0.22380(5)
O1 O -0.1323(1) -0.2796(2) -0.2764(1)
O2 O -0.0526(1) -0.4252(2) -0.1320(2)
O3 O -0.1912(1) -0.4542(2) -0.1922(1)
O4 O -0.1186(1) -0.5300(2) -0.3056(1)
O5 O -0.0702(1) -0.1299(2) -0.1241(2)
O6 O -0.2105(1) -0.1206(2) -0.2082(1)
O7 O -0.1267(1) -0.0277(2) -0.3001(1)
O8 O -0.0185(1) -0.2987(3) 0.0849(2)
O9 O 0.00000 0.1259(3) 0.75000
N1 N 0.8057(1) 0.7786(2) 0.1372(2)
N2 N 0.0852(1) -0.1119(2) -0.0106(2)
N3 N 0.0987(1) -0.3903(2) -0.0200(2)
C1 C 0.7759(2) 0.8071(3) 0.0272(2)
C2 C 0.1525(2) -0.1768(3) 0.0644(2)
C3 C 0.1689(1) -0.3092(3) 0.0189(2)
H1 H -0.221(2) -0.510(5) -0.225(3)
H2 H 0.765(2) 0.757(4) 0.160(3)
H3 H 0.839(2) 0.709(5) 0.156(3)
H4 H 0.831(2) 0.856(5) 0.166(3)
H5 H 0.070(2) -0.046(4) 0.022(3)
H6 H 0.098(2) -0.077(4) -0.064(3)
H7 H 0.092(2) -0.446(4) 0.019(3)
H8 H 0.106(2) -0.447(5) -0.072(3)
H9 H 0.742(2) 0.893(5) 0.012(3)
H10 H 0.812(2) 0.833(5) 0.006(3)
H11 H 0.194(2) -0.110(4) 0.083(3)
H12 H 0.139(2) -0.199(4) 0.124(3)
H13 H 0.205(2) -0.362(4) 0.065(3)
H14 H 0.187(2) -0.280(4) -0.036(3)
H15 H -0.005(2) -0.371(5) 0.114(3)
H16 H -0.003(2) -0.244(5) 0.138(3)
H17 H 0.039(2) 0.077(5) 0.766(3)
H17B* H -0.039(2) 0.077(5) 0.734(3)
C1E* C 0.7241(2) 0.6929(3) -0.0272(2)
N1E* N 0.6943(1) 0.7214(2) -0.1372(2)
H9E* H 0.758(2) 0.607(5) -0.012(3)
H10E* H 0.688(2) 0.667(5) -0.006(3)
H2E* H 0.735(2) 0.743(4) -0.160(3)
H3E* H 0.661(2) 0.791(5) -0.156(3)
H4E* H 0.669(2) 0.644(5) -0.166(3)

loop_
_atom_type_symbol
_atom_type_radius_bond
C 0.68
H 0.23
Cu 1.52
N 0.68
O 0.68
P 1.05
